data_1540388
loop_
_publ_author_name
'Grancha, Thais'
'Acosta, Alvaro'
'Cano, Joan'
'Ferrando-Soria, Jes\'us'
'Seoane, Beatriz'
'Gascon, Jorge'
'Pas\'an, Jorge'
'Armentano, Donatella'
'Pardo, Emilio'

_publ_section_title
;
 Cation Exchange in Dynamic 3D Porous Magnets: Improvement of the Physical
 Properties.
;
_journal_issue 22
_journal_name_full 'Inorganic chemistry'
_journal_page_first 10834
_journal_page_last 10840
_journal_paper_doi 10.1021/acs.inorgchem.5b01854
_journal_volume 54
_journal_year 2015
_chemical_formula_sum 'C78 H198 Cu6 K4 Mn4 N12 O105'
_chemical_formula_weight 3741.87
_chemical_name_systematic
;
 ?
;
_space_group_crystal_system tetragonal
_space_group_IT_number 123
_space_group_name_Hall '-P 4 2'
_space_group_name_H-M_alt 'P 4/m m m'
_symmetry_space_group_name_Hall '-P 4 2'
_symmetry_space_group_name_H-M 'P 4/m m m'
_atom_sites_solution_hydrogens geom
_audit_creation_method SHELXL-2013
_cell_angle_alpha 90
_cell_angle_beta 90
_cell_angle_gamma 90
_cell_formula_units_Z 4
_cell_length_a 37.492(8)
_cell_length_b 37.492(8)
_cell_length_c 15.557(3)
_cell_measurement_reflns_used 6694
_cell_measurement_temperature 100(2)
_cell_measurement_theta_max 19.6
_cell_measurement_theta_min 2.15
_cell_volume 21868(8)
_computing_cell_refinement 'Bruker APEX'
_computing_data_collection 'Bruker APEX'
_computing_data_reduction 'Bruker SAINT'
_computing_molecular_graphics 'Bruker SHELXTL'
_computing_publication_material 'Bruker SHELXTL'
_computing_structure_refinement 'SHELXL-2013 (Sheldrick, 2013)'
_computing_structure_solution 'SHELXS-2013 (Sheldrick, 2013)'
_diffrn_ambient_temperature 100(2)
_diffrn_measured_fraction_theta_full 0.812
_diffrn_measured_fraction_theta_max 0.995
_diffrn_measurement_device_type 'CCD area detector'
_diffrn_measurement_method 'phi and omega scans'
_diffrn_radiation_type MoK\a
_diffrn_radiation_wavelength 0.71073
_diffrn_reflns_av_R_equivalents 0.3110
_diffrn_reflns_av_unetI/netI 0.1685
_diffrn_reflns_laue_measured_fraction_full 0.812
_diffrn_reflns_laue_measured_fraction_max 0.995
_diffrn_reflns_limit_h_max 40
_diffrn_reflns_limit_h_min -41
_diffrn_reflns_limit_k_max 41
_diffrn_reflns_limit_k_min -41
_diffrn_reflns_limit_l_max 17
_diffrn_reflns_limit_l_min -16
_diffrn_reflns_number 104887
_diffrn_reflns_point_group_measured_fraction_full 0.812
_diffrn_reflns_point_group_measured_fraction_max 0.995
_diffrn_reflns_theta_full 25.242
_diffrn_reflns_theta_max 23.419
_diffrn_reflns_theta_min 0.768
_diffrn_source 'fine-focus sealed tube'
_exptl_absorpt_coefficient_mu 0.952
_exptl_absorpt_correction_T_max 0.940
_exptl_absorpt_correction_T_min 0.924
_exptl_absorpt_correction_type multi-scan
_exptl_absorpt_process_details sadabs
_exptl_crystal_colour green
_exptl_crystal_density_diffrn 1.137
_exptl_crystal_description prism
_exptl_crystal_F_000 7760
_exptl_crystal_size_max 0.10
_exptl_crystal_size_mid 0.06
_exptl_crystal_size_min 0.06
_platon_squeeze_details
;
 The contribution to the diffraction pattern from the highly disordered 
 water molecules of crystallization (276 molecules of H2O located in the 
 voids of the lattice), were subtracted from the observed data 
 by using the SQUEEZE method
;
_refine_diff_density_max 0.780
_refine_diff_density_min -0.968
_refine_diff_density_rms 0.145
_refine_ls_extinction_method none
_refine_ls_goodness_of_fit_ref 1.525
_refine_ls_hydrogen_treatment constr
_refine_ls_matrix_type full
_refine_ls_number_parameters 259
_refine_ls_number_reflns 8826
_refine_ls_number_restraints 1
_refine_ls_restrained_S_all 1.527
_refine_ls_R_factor_all 0.2687
_refine_ls_R_factor_gt 0.1699
_refine_ls_shift/su_max 0.000
_refine_ls_shift/su_mean 0.000
_refine_ls_structure_factor_coef Fsqd
_refine_ls_weighting_details 'w=1/[\s^2^(Fo^2^)+(0.1000P)^2^] where P=(Fo^2^+2Fc^2^)/3'
_refine_ls_weighting_scheme calc
_refine_ls_wR_factor_gt 0.3668
_refine_ls_wR_factor_ref 0.3939
_reflns_Friedel_coverage 0.000
_reflns_number_gt 3628
_reflns_number_total 8826
_reflns_threshold_expression 'I > 2\s(I)'
_cod_data_source_file ic5b01854_si_003.cif
_cod_data_source_block K+_MOF
_cod_depositor_comments 'Adding full bibliography for 1540387--1540388.cif.'
_cod_original_cell_volume 21868(10)
_cod_database_code 1540388
_shelx_space_group_comment
;
The symmetry employed for this shelxl refinement is uniquely defined
by the following loop, which should always be used as a source of
symmetry information in preference to the above space-group names.
They are only intended as comments.
;

loop_
_space_group_symop_operation_xyz
'x, y, z'
'-x, -y, z'
'-y, x, z'
'y, -x, z'
'-x, y, -z'
'x, -y, -z'
'y, x, -z'
'-y, -x, -z'
'-x, -y, -z'
'x, y, -z'
'y, -x, -z'
'-y, x, -z'
'x, -y, z'
'-x, y, z'
'-y, -x, z'
'y, x, z'

loop_
_atom_site_label
_atom_site_type_symbol
_atom_site_fract_x
_atom_site_fract_y
_atom_site_fract_z
_atom_site_U_iso_or_equiv
_atom_site_adp_type
_atom_site_occupancy
_atom_site_site_symmetry_order
_atom_site_calc_flag
_atom_site_refinement_flags_posn
_atom_site_refinement_flags_adp
_atom_site_refinement_flags_occupancy
Cu1 Cu 0.0000 0.33268(7) 0.27403(13) 0.0982(12) Uani 1 2 d S T P
Cu2 Cu 0.14659(9) 0.5000 0.26827(14) 0.0919(11) Uani 1 2 d S T P
Cu3 Cu 0.24088(6) 0.24088(6) 0.23048(13) 0.0863(11) Uani 1 2 d S T P
Mn1 Mn 0.14613(9) 0.35170(6) 0.24810(11) 0.0956(11) Uani 1 1 d . . .
K2 K 0.2156 0.4256 0.0678 0.275 Uiso 0.5 1 d . . P
K1A K 0.0000 0.4502 0.0000 0.385 Uiso 0.6 4 d S . P
K1B K -0.0264 0.4027 0.0000 0.236 Uiso 0.4 2 d S . P
K1C K 0.0000 0.4192 0.1055 0.292 Uiso 0.3 2 d S . P
N1 N 0.0482(4) 0.3177(3) 0.3404(5) 0.090(5) Uani 1 1 d . . .
N2 N 0.1343(3) 0.4566(3) 0.3385(5) 0.068(4) Uani 1 1 d . . .
N3 N 0.1989(3) 0.2615(3) 0.1607(5) 0.067(4) Uani 1 1 d . . .
O1 O 0.0341 0.3578 0.2009 0.144 Uani 1 1 d . . .
O2 O 0.0958(3) 0.3648(3) 0.1860(6) 0.101(4) Uani 1 1 d . . .
O3 O 0.1062(4) 0.3181(2) 0.3246(5) 0.099(4) Uani 1 1 d . . .
O4 O 0.1722(4) 0.4609(3) 0.1912(5) 0.110(5) Uani 1 1 d . . .
O5 O 0.1696(4) 0.3995(3) 0.1840(5) 0.108(4) Uani 1 1 d . . .
O6 O 0.1375(4) 0.3931(3) 0.3363(5) 0.107(4) Uani 1 1 d . . .
O7 O 0.1609(3) 0.3119(3) 0.1666(4) 0.075(3) Uani 1 1 d . . .
O8 O 0.1945 0.3329 0.3118 0.157 Uani 1 1 d . . .
O9 O 0.2333 0.2846 0.3019 0.142 Uani 1 1 d . . .
C1 C 0.0658 0.3548 0.2252 0.152 Uani 1 1 d D . .
C2 C 0.0748 0.3279 0.3055 0.142 Uani 1 1 d D . .
C3 C 0.1432 0.4264 0.3053 0.093 Uani 1 1 d . . .
C4 C 0.1572 0.4306 0.2127 0.123 Uani 1 1 d . . .
C5 C 0.2064 0.3004 0.2796 0.161 Uani 1 1 d . . .
C6 C 0.1877 0.2906 0.1961 0.083 Uani 1 1 d . . .
C7 C 0.0440(5) 0.2956(5) 0.4226(8) 0.091(6) Uani 1 1 d . . .
C8 C 0.0461(7) 0.3144(5) 0.5000 0.085(9) Uani 1 2 d S T P
C9 C 0.0487(5) 0.2589(4) 0.4206(7) 0.083(6) Uani 1 1 d . . .
C10 C 0.0479(6) 0.2370(7) 0.5000 0.094(9) Uani 1 2 d S T P
H10A H 0.0469 0.2117 0.5000 0.113 Uiso 1 2 calc R U P
C11 C 0.1130(5) 0.4555(4) 0.4250(7) 0.056(4) Uani 1 1 d . . .
C12 C 0.1305(8) 0.4608(9) 0.5000 0.125(11) Uani 1 2 d S T P
C13 C 0.1694(9) 0.4556(6) 0.5000 0.137(13) Uani 1 2 d S T P
H13A H 0.1787 0.4593 0.5582 0.205 Uiso 0.5 1 calc R U P
H13B H 0.1805 0.4727 0.4606 0.205 Uiso 0.5 1 calc R U P
H13C H 0.1749 0.4313 0.4812 0.205 Uiso 0.5 1 calc R U P
C14 C 0.1827 0.2478 0.0781 0.078 Uani 1 1 d . . .
C15 C 0.1959(5) 0.2601(7) 0.0000 0.079(8) Uani 1 2 d S T P
C16 C 0.2258(7) 0.2912(7) 0.0000 0.126(13) Uani 1 2 d S T P
H16A H 0.2324 0.2970 -0.0594 0.189 Uiso 0.5 1 calc R U P
H16B H 0.2470 0.2830 0.0312 0.189 Uiso 0.5 1 calc R U P
H16C H 0.2162 0.3125 0.0282 0.189 Uiso 0.5 1 calc R U P
C17 C 0.1516(5) 0.2222(5) 0.0728(10) 0.120(8) Uani 1 1 d . . .
C18 C 0.1391(8) 0.2050(7) 0.0000 0.122(12) Uani 1 2 d S T P
H18A H 0.1243 0.1845 0.0000 0.147 Uiso 1 2 calc R U P
C19 C 0.0798(5) 0.4538(4) 0.4211(7) 0.069(5) Uani 1 1 d . . .
C20 C 0.0552(5) 0.4473(5) 0.3335(8) 0.138(9) Uani 1 1 d . . .
H20A H 0.0705 0.4482 0.2825 0.206 Uiso 1 1 calc R U .
H20B H 0.0369 0.4660 0.3296 0.206 Uiso 1 1 calc R U .
H20C H 0.0436 0.4239 0.3369 0.206 Uiso 1 1 calc R U .
C21 C 0.0597(5) 0.4528(4) 0.5000 0.055(6) Uani 1 2 d S T P
H21A H 0.0344 0.4516 0.5000 0.066 Uiso 1 2 calc R U P
C22 C 0.0479(5) 0.3597(4) 0.5000 0.048(5) Uiso 1 2 d S . P
H22A H 0.0494 0.3684 0.5593 0.073 Uiso 0.5 1 calc R U P
H22B H 0.0264 0.3693 0.4728 0.073 Uiso 0.5 1 calc R U P
H22C H 0.0690 0.3676 0.4679 0.073 Uiso 0.5 1 calc R U P
C23 C 0.0479(5) 0.2379(4) 0.3313(8) 0.115(7) Uani 1 1 d . . .
H23A H 0.0485 0.2550 0.2837 0.172 Uiso 1 1 calc R U .
H23B H 0.0261 0.2236 0.3278 0.172 Uiso 1 1 calc R U .
H23C H 0.0687 0.2221 0.3276 0.172 Uiso 1 1 calc R U .
C24 C 0.1344(5) 0.2113(7) 0.1722(9) 0.179(13) Uani 1 1 d . . .
H24A H 0.1143 0.1949 0.1649 0.269 Uiso 1 1 calc R U .
H24B H 0.1262 0.2330 0.2012 0.269 Uiso 1 1 calc R U .
H24C H 0.1529 0.1999 0.2069 0.269 Uiso 1 1 calc R U .
O1W O 0.0961(5) 0.5000 0.1501(10) 0.139(8) Uani 1 2 d S T P
O2W O 0.1886(7) 0.1337(6) 0.4026(13) 0.120(10) Uani 0.5 1 d . . P
O3W O -0.0376 0.2057 0.1020 0.146 Uani 0.5 1 d . . P
O4W O 0.0525(10) 0.3162(9) 0.0000 0.120(13) Uani 0.5 2 d S T P
O5W O 0.3586(7) 0.4423(11) 0.0000 0.60(5) Uani 1 2 d S T P
O1K O 0.1900 0.3897 0.0000 0.335 Uiso 1 2 d S . P
O2K O 0.0387 0.5000 0.0000 0.408 Uiso 1 4 d S . P
O3K O -0.0662 0.4295 0.0981 0.359 Uiso 1 1 d . . .
O6W O 0.1615 0.1615 0.5000 0.442 Uiso 1 4 d S . P
O7W O 0.0986 0.2104 0.5000 0.380 Uiso 1 2 d S . P

loop_
_atom_site_aniso_label
_atom_site_aniso_U_11
_atom_site_aniso_U_22
_atom_site_aniso_U_33
_atom_site_aniso_U_23
_atom_site_aniso_U_13
_atom_site_aniso_U_12
Cu1 0.215(4) 0.0560(19) 0.0238(11) 0.0112(12) 0.000 0.000
Cu2 0.159(3) 0.081(2) 0.0362(12) 0.000 0.0156(16) 0.000
Cu3 0.1157(17) 0.1157(17) 0.0276(11) -0.0136(10) -0.0136(10) 0.049(2)
Mn1 0.193(3) 0.0620(16) 0.0316(10) 0.0053(10) 0.0148(13) 0.0650(18)
N1 0.222(16) 0.038(8) 0.009(4) 0.006(4) -0.022(7) 0.042(9)
N2 0.129(11) 0.058(8) 0.016(4) 0.022(4) 0.018(5) 0.016(7)
N3 0.104(10) 0.083(9) 0.013(4) -0.004(5) -0.011(5) 0.011(7)
O1 0.317 0.097 0.016 0.035 0.017 -0.057
O2 0.182(12) 0.053(7) 0.069(6) 0.005(5) 0.051(7) 0.062(7)
O3 0.222(14) 0.045(7) 0.030(5) 0.021(4) 0.025(6) 0.052(8)
O4 0.206(14) 0.081(8) 0.044(5) 0.017(5) 0.069(7) 0.019(8)
O5 0.188(13) 0.108(10) 0.028(4) 0.014(5) 0.015(6) 0.021(9)
O6 0.207(14) 0.083(8) 0.029(4) 0.006(5) 0.000(6) 0.055(8)
O7 0.109(9) 0.090(8) 0.027(4) -0.001(4) -0.019(4) 0.051(7)
O8 0.311 0.127 0.034 0.005 -0.047 0.163
O9 0.270 0.085 0.071 -0.041 -0.082 0.148
C1 0.374 0.044 0.038 -0.030 0.075 0.013
C2 0.357 0.059 0.009 0.015 0.057 0.047
C3 0.167 0.069 0.043 -0.003 -0.008 -0.006
C4 0.296 0.045 0.028 -0.001 0.067 0.035
C5 0.291 0.148 0.045 0.046 0.079 0.176
C6 0.132 0.075 0.041 -0.020 0.012 0.015
C7 0.129(17) 0.093(15) 0.051(9) 0.027(9) -0.026(9) -0.001(12)
C8 0.20(3) 0.032(13) 0.018(9) 0.000 0.000 0.069(15)
C9 0.196(19) 0.032(9) 0.020(6) 0.001(6) 0.028(8) 0.035(11)
C10 0.13(2) 0.15(2) 0.003(8) 0.000 0.000 -0.050(18)
C11 0.080(12) 0.069(11) 0.019(6) -0.011(6) 0.001(8) 0.025(10)
C12 0.08(2) 0.17(3) 0.12(3) 0.000 0.000 0.06(2)
C13 0.25(4) 0.031(16) 0.13(2) 0.000 0.000 0.08(2)
C14 0.133 0.100 0.001 0.009 0.010 0.010
C15 0.015(12) 0.11(2) 0.113(17) 0.000 0.000 -0.042(13)
C16 0.19(3) 0.19(3) 0.005(8) 0.000 0.000 0.09(3)
C17 0.17(2) 0.104(15) 0.089(12) 0.063(11) 0.085(13) -0.006(14)
C18 0.25(4) 0.11(2) 0.013(10) 0.000 0.000 -0.01(2)
C19 0.090(13) 0.083(13) 0.034(7) 0.010(7) -0.012(9) 0.056(11)
C20 0.21(2) 0.17(2) 0.031(7) -0.009(10) -0.072(11) 0.028(17)
C21 0.047(12) 0.018(11) 0.098(14) 0.000 0.000 -0.099(10)
C23 0.22(2) 0.073(13) 0.051(9) -0.031(8) 0.039(11) -0.007(14)
C24 0.138(19) 0.35(4) 0.046(9) 0.094(15) -0.048(10) -0.13(2)
O1W 0.089(14) 0.24(2) 0.085(11) 0.000 0.016(10) 0.000
O2W 0.15(2) 0.12(2) 0.092(15) 0.018(14) 0.039(15) 0.098(18)
O3W 0.051 0.262 0.126 0.032 0.043 0.109
O4W 0.12(3) 0.10(3) 0.13(3) 0.000 0.000 0.05(2)
O5W 0.047(19) 0.35(5) 1.42(16) 0.000 0.000 0.14(3)

loop_
_atom_type_symbol
_atom_type_description
_atom_type_scat_dispersion_real
_atom_type_scat_dispersion_imag
_atom_type_scat_source
C C 0.0033 0.0016 'International Tables Vol C Tables 4.2.6.8 and 6.1.1.4'
H H 0.0000 0.0000 'International Tables Vol C Tables 4.2.6.8 and 6.1.1.4'
Cu Cu 0.3201 1.2651 'International Tables Vol C Tables 4.2.6.8 and 6.1.1.4'
Mn Mn 0.3368 0.7283 'International Tables Vol C Tables 4.2.6.8 and 6.1.1.4'
N N 0.0061 0.0033 'International Tables Vol C Tables 4.2.6.8 and 6.1.1.4'
K K 0.2009 0.2494 'International Tables Vol C Tables 4.2.6.8 and 6.1.1.4'
O O 0.0106 0.0060 'International Tables Vol C Tables 4.2.6.8 and 6.1.1.4'

loop_
_geom_angle_atom_site_label_1
_geom_angle_atom_site_label_2
_geom_angle_atom_site_label_3
_geom_angle
_geom_angle_site_symmetry_1
_geom_angle_site_symmetry_3
O1 Cu1 O1 81.74(8) . 14
O1 Cu1 N1 162.4(4) . 14
O1 Cu1 N1 81.7(3) 14 14
O1 Cu1 N1 81.7(3) . .
O1 Cu1 N1 162.4(4) 14 .
N1 Cu1 N1 113.9(7) 14 .
N2 Cu2 N2 107.8(6) . 13_565
N2 Cu2 O4 165.5(5) . 13_565
N2 Cu2 O4 81.5(4) 13_565 13_565
N2 Cu2 O4 81.5(4) . .
N2 Cu2 O4 165.5(5) 13_565 .
O4 Cu2 O4 87.4(5) 13_565 .
O9 Cu3 O9 85.60(10) 16 .
O9 Cu3 N3 83.0(3) 16 16
O9 Cu3 N3 166.1(4) . 16
O9 Cu3 N3 166.1(4) 16 .
O9 Cu3 N3 83.0(3) . .
N3 Cu3 N3 107.1(6) 16 .
O7 Mn1 O6 173.1(5) . .
O7 Mn1 O2 97.1(3) . .
O6 Mn1 O2 89.4(4) . .
O7 Mn1 O8 79.7(2) . .
O6 Mn1 O8 94.1(3) . .
O2 Mn1 O8 174.0(3) . .
O7 Mn1 O5 101.7(4) . .
O6 Mn1 O5 76.1(4) . .
O2 Mn1 O5 87.9(4) . .
O8 Mn1 O5 97.8(3) . .
O7 Mn1 O3 95.6(4) . .
O6 Mn1 O3 88.0(4) . .
O2 Mn1 O3 77.8(4) . .
O8 Mn1 O3 97.4(3) . .
O5 Mn1 O3 158.7(4) . .
O1K K2 K2 57.5 . 10
O1K K2 O5 78.3(2) . .
K2 K2 O5 132.3(2) 10 .
O1K K2 O4 113.7(3) . .
K2 K2 O4 132.5(2) 10 .
O5 K2 O4 49.2(3) . .
O1K K2 C4 94.9 . .
K2 K2 C4 135.7 10 .
O5 K2 C4 24.8(2) . .
O4 K2 C4 24.6(2) . .
K1C K1A K1C 109.5 10 .
K1C K1A K1B 59.7 10 5
K1C K1A K1B 59.7 . 5
K1C K1A K1B 59.7 10 .
K1C K1A K1B 59.7 . .
K1B K1A K1B 58.2 5 .
K1C K1A O2K 117.1 10 .
K1C K1A O2K 117.1 . .
K1B K1A O2K 113.0 5 .
K1B K1A O2K 171.2 . .
K1C K1A O2K 117.1 10 9_565
K1C K1A O2K 117.1 . 9_565
K1B K1A O2K 171.2 5 9_565
K1B K1A O2K 113.0 . 9_565
O2K K1A O2K 75.7 . 9_565
K1C K1A O3K 105.4 10 .
K1C K1A O3K 55.8 . .
K1B K1A O3K 100.1 5 .
K1B K1A O3K 51.3 . .
O2K K1A O3K 135.1 . .
O2K K1A O3K 72.4 9_565 .
K1C K1A O3K 55.8 10 10
K1C K1A O3K 105.4 . 10
K1B K1A O3K 100.1 5 10
K1B K1A O3K 51.3 . 10
O2K K1A O3K 135.1 . 10
O2K K1A O3K 72.4 9_565 10
O3K K1A O3K 60.8 . 10
K1C K1A O3K 105.4 10 14
K1C K1A O3K 55.8 . 14
K1B K1A O3K 51.3 5 14
K1B K1A O3K 100.1 . 14
O2K K1A O3K 72.4 . 14
O2K K1A O3K 135.1 9_565 14
O3K K1A O3K 110.8 . 14
O3K K1A O3K 150.2 10 14
K1C K1A O3K 55.8 10 5
K1C K1A O3K 105.4 . 5
K1B K1A O3K 51.3 5 5
K1B K1A O3K 100.1 . 5
O2K K1A O3K 72.4 . 5
O2K K1A O3K 135.1 9_565 5
O3K K1A O3K 150.2 . 5
O3K K1A O3K 110.8 10 5
O3K K1A O3K 60.8 14 5
K1C K1A K1A 125.3 10 9_565
K1C K1A K1A 125.3 . 9_565
K1B K1A K1A 150.9 5 9_565
K1B K1A K1A 150.9 . 9_565
O2K K1A K1A 37.9 . 9_565
O2K K1A K1A 37.9 9_565 9_565
O3K K1A K1A 104.9 . 9_565
O3K K1A K1A 104.9 10 9_565
O3K K1A K1A 104.9 14 9_565
O3K K1A K1A 104.9 5 9_565
K1B K1B K1C 60.5 5 .
K1B K1B K1C 60.5 5 10
K1C K1B K1C 109.1 . 10
K1B K1B K1A 60.9 5 .
K1C K1B K1A 59.5 . .
K1C K1B K1A 59.5 10 .
K1B K1B O3K 129.2 5 10
K1C K1B O3K 135.0 . 10
K1C K1B O3K 69.7 10 10
K1A K1B O3K 86.3 . 10
K1B K1B O3K 129.2 5 .
K1C K1B O3K 69.7 . .
K1C K1B O3K 135.0 10 .
K1A K1B O3K 86.3 . .
O3K K1B O3K 80.7 10 .
K1B K1B O4W 106.8(7) 5 5
K1C K1B O4W 115.9(3) . 5
K1C K1B O4W 115.9(3) 10 5
K1A K1B O4W 167.7(7) . 5
O3K K1B O4W 103.0(5) 10 5
O3K K1B O4W 103.0(5) . 5
K1A K1C K1B 60.8 . 5
K1A K1C K1B 60.8 . .
K1B K1C K1B 58.9 5 .
K1A K1C O3K 82.8 . 14
K1B K1C O3K 61.6 5 14
K1B K1C O3K 119.7 . 14
K1A K1C O3K 82.8 . .
K1B K1C O3K 119.7 5 .
K1B K1C O3K 61.6 . .
O3K K1C O3K 161.6 14 .
K1A K1C O1 147.2 . .
K1B K1C O1 87.6 5 .
K1B K1C O1 111.9 . .
O3K K1C O1 73.9 14 .
O3K K1C O1 123.8 . .
K1A K1C O1 147.2 . 14
K1B K1C O1 111.9 5 14
K1B K1C O1 87.6 . 14
O3K K1C O1 123.8 14 14
O3K K1C O1 73.9 . 14
O1 K1C O1 50.0 . 14
K1A K1C K1C 35.3 . 10
K1B K1C K1C 35.4 5 10
K1B K1C K1C 35.4 . 10
O3K K1C K1C 87.4 14 10
O3K K1C K1C 87.4 . 10
O1 K1C K1C 119.4 . 10
O1 K1C K1C 119.4 14 10
C2 N1 C7 129.5(12) . .
C2 N1 Cu1 113.5(5) . .
C7 N1 Cu1 117.0(11) . .
C3 N2 C11 117.1(9) . .
C3 N2 Cu2 115.6(5) . .
C11 N2 Cu2 127.2(8) . .
C6 N3 C14 121.3(8) . .
C6 N3 Cu3 109.8(5) . .
C14 N3 Cu3 128.9(7) . .
C1 O1 Cu1 113.75(4) . .
C1 O1 K1C 128.0 . .
Cu1 O1 K1C 112.14(5) . .
C1 O2 Mn1 117.7(6) . .
C2 O3 Mn1 109.0(4) . .
C4 O4 Cu2 105.2(5) . .
C4 O4 K2 90.8(5) . .
Cu2 O4 K2 164.0(5) . .
C4 O5 Mn1 114.5(6) . .
C4 O5 K2 97.5(6) . .
Mn1 O5 K2 148.0(5) . .
C3 O6 Mn1 115.1(5) . .
C6 O7 Mn1 114.8(4) . .
C5 O8 Mn1 112.76(6) . .
C5 O9 Cu3 110.88(5) . .
O1 C1 O2 129.6(5) . .
O1 C1 C2 118.6 . .
O2 C1 C2 110.4(4) . .
N1 C2 O3 125.1(6) . .
N1 C2 C1 111.8(5) . .
O3 C2 C1 123.1(4) . .
N2 C3 O6 128.6(5) . .
N2 C3 C4 112.0(4) . .
O6 C3 C4 118.7(4) . .
O4 C4 O5 121.6(7) . .
O4 C4 C3 118.1(4) . .
O5 C4 C3 110.1(4) . .
O4 C4 K2 64.6(4) . .
O5 C4 K2 57.7(5) . .
C3 C4 K2 154.1 . .
O9 C5 O8 126.0 . .
O9 C5 C6 120.5 . .
O8 C5 C6 111.8 . .
N3 C6 O7 126.1(5) . .
N3 C6 C5 114.8(4) . .
O7 C6 C5 119.1(3) . .
C9 C7 C8 120.7(12) . .
C9 C7 N1 120.3(13) . .
C8 C7 N1 116.2(14) . .
C7 C8 C7 119.1(19) 10_556 .
C7 C8 C22 120.4(9) 10_556 .
C7 C8 C22 120.4(9) . .
C7 C9 C10 121.8(12) . .
C7 C9 C23 120.4(11) . .
C10 C9 C23 116.7(13) . .
C9 C10 C9 112.7(19) . 10_556
C19 C11 C12 122.2(16) . .
C19 C11 N2 117.8(12) . .
C12 C11 N2 119.5(16) . .
C11 C12 C11 119(3) 10_556 .
C11 C12 C13 117.4(13) 10_556 .
C11 C12 C13 117.4(13) . .
C15 C14 N3 119.3(8) . .
C15 C14 C17 115.9(9) . .
N3 C14 C17 124.8(7) . .
C14 C15 C14 121.9(14) 10 .
C14 C15 C16 119.0(7) 10 .
C14 C15 C16 119.0(7) . .
C18 C17 C14 126.8(14) . .
C18 C17 C24 119.9(17) . .
C14 C17 C24 113.0(13) . .
C17 C18 C17 110(2) . 10
C11 C19 C21 118.8(12) . .
C11 C19 C20 126.9(13) . .
C21 C19 C20 113.8(14) . .
C19 C21 C19 116.8(17) 10_556 .
K2 O1K K2 65.0 10 .
K1A O2K K1A 104.3 . 9_565
K1B O3K K1C 48.7 . .
K1B O3K K1A 42.4 . .
K1C O3K K1A 41.4 . .

loop_
_geom_bond_atom_site_label_1
_geom_bond_atom_site_label_2
_geom_bond_distance
_geom_bond_site_symmetry_2
Cu1 O1 1.9527(17) .
Cu1 O1 1.9527(17) 14
Cu1 N1 2.154(13) 14
Cu1 N1 2.154(13) .
Cu2 N2 2.014(9) .
Cu2 N2 2.014(9) 13_565
Cu2 O4 2.122(10) 13_565
Cu2 O4 2.122(10) .
Cu3 O9 2.0014(19) 16
Cu3 O9 2.0014(19) .
Cu3 N3 2.062(11) 16
Cu3 N3 2.062(11) .
Mn1 O7 2.034(9) .
Mn1 O6 2.096(9) .
Mn1 O2 2.175(13) .
Mn1 O8 2.184(3) .
Mn1 O5 2.232(12) .
Mn1 O3 2.289(11) .
K2 O1K 1.9631 .
K2 K2 2.1098 10
K2 O5 2.683(11) .
K2 O4 2.844(9) .
K2 C4 3.1480 .
K1A K1C 2.0095 10
K1A K1C 2.0096 .
K1A K1B 2.0361 5
K1A K1B 2.0362 .
K1A O2K 2.3661 .
K1A O2K 2.3661 9_565
K1A O3K 3.0138 .
K1A O3K 3.0138 10
K1A O3K 3.0138 14
K1A O3K 3.0138 5
K1A K1A 3.7357 9_565
K1B K1B 1.9811 5
K1B K1C 2.0142 .
K1B K1C 2.0143 10
K1B O3K 2.3570 10
K1B O3K 2.3570 .
K1B O4W 3.39(3) 5
K1C K1B 2.0142 5
K1C O3K 2.5131 14
K1C O3K 2.5131 .
K1C O1 3.0241 .
K1C O1 3.0242 14
K1C K1C 3.2819 10
N1 C2 1.199(15) .
N1 C7 1.533(16) .
N2 C3 1.288(10) .
N2 C11 1.565(15) .
N3 C6 1.293(11) .
N3 C14 1.510(9) .
O1 C1 1.2545 .
O2 C1 1.333(11) .
O3 C2 1.271(12) .
O4 C4 1.311(11) .
O5 C4 1.333(11) .
O6 C3 1.358(11) .
O7 C6 1.365(8) .
O8 C5 1.3896 .
O9 C5 1.2200 .
C1 C2 1.6394 .
C3 C4 1.5402 .
C5 C6 1.5210 .
C7 C9 1.388(19) .
C7 C8 1.396(18) .
C8 C7 1.396(18) 10_556
C8 C22 1.70(2) .
C9 C10 1.484(18) .
C9 C23 1.598(16) .
C10 C9 1.484(18) 10_556
C11 C19 1.249(19) .
C11 C12 1.352(19) .
C12 C11 1.351(19) 10_556
C12 C13 1.47(4) .
C14 C15 1.390(10) .
C14 C17 1.51(2) .
C15 C14 1.390(10) 10
C15 C16 1.62(3) .
C17 C18 1.38(3) .
C17 C24 1.723(18) .
C18 C17 1.38(3) 10
C19 C21 1.441(16) .
C19 C20 1.664(18) .
C21 C19 1.441(16) 10_556
O4W K1B 3.39(3) 5
O1K K2 1.9630 10
O2K K1A 2.3661 9_565

loop_
_platon_squeeze_void_nr
_platon_squeeze_void_average_x
_platon_squeeze_void_average_y
_platon_squeeze_void_average_z
_platon_squeeze_void_volume
_platon_squeeze_void_count_electrons
_platon_squeeze_void_content
1 0.000 0.000 -0.007 2893 1726 ' '
2 0.000 0.282 0.162 26 18 ' '
3 0.000 0.282 0.838 25 17 ' '
4 0.000 0.394 0.370 8 1 ' '
5 0.000 0.394 0.630 8 1 ' '
6 0.000 0.500 0.216 25 12 ' '
7 0.000 0.500 0.784 26 11 ' '
8 0.000 0.500 0.423 11 5 ' '
9 0.000 0.500 0.583 10 5 ' '
10 0.000 0.606 0.370 8 1 ' '
11 0.000 0.606 0.630 8 1 ' '
12 0.000 0.718 0.162 26 14 ' '
13 0.000 0.718 0.838 25 14 ' '
14 0.086 0.278 0.139 16 5 ' '
15 0.086 0.278 0.861 15 6 ' '
16 0.086 0.722 0.139 16 7 ' '
17 0.086 0.722 0.861 16 8 ' '
18 0.116 0.380 0.000 65 33 ' '
19 0.116 0.620 0.000 65 30 ' '
20 0.500 0.500 0.497 7047 3462 ' '
21 0.282 0.000 0.162 26 16 ' '
22 0.282 0.000 0.838 25 15 ' '
23 0.278 0.087 0.139 16 7 ' '
24 0.278 0.087 0.861 15 7 ' '
25 0.278 0.913 0.139 15 7 ' '
26 0.278 0.913 0.861 15 7 ' '
27 0.380 0.116 0.000 65 32 ' '
28 0.380 0.884 0.000 64 34 ' '
29 0.394 0.000 0.370 8 2 ' '
30 0.394 0.000 0.630 8 1 ' '
31 0.500 0.000 0.216 25 12 ' '
32 0.500 0.000 0.784 26 12 ' '
33 0.500 0.000 0.423 11 5 ' '
34 0.500 0.000 0.583 10 5 ' '
35 0.622 0.115 0.000 66 34 ' '
36 0.622 0.884 0.000 65 31 ' '
37 0.606 0.000 0.370 8 1 ' '
38 0.606 0.000 0.630 8 1 ' '
39 0.718 0.000 0.162 25 15 ' '
40 0.718 0.000 0.838 25 14 ' '
41 0.722 0.086 0.142 15 6 ' '
42 0.722 0.086 0.858 15 6 ' '
43 0.722 0.914 0.142 15 6 ' '
44 0.722 0.914 0.858 14 7 ' '
45 0.884 0.378 0.000 65 35 ' '
46 0.884 0.622 0.000 65 31 ' '
47 0.914 0.278 0.142 14 5 ' '
48 0.914 0.278 0.858 14 6 ' '
49 0.914 0.722 0.142 15 8 ' '
50 0.914 0.722 0.858 14 8 ' '
